data_7113963
loop_
_publ_author_name
'Prem Lama'
'Raj Kumar Das'
'Vincent J. Smith'
'Leonard J. Barbour'

_publ_section_title
;
 A combined stretching-tilting mechanism produces negative, zero and
 positive linear thermal expansion in a semi-flexible Cd(II)-MOF
;
_journal_name_full Chem.Commun.
_journal_page_first 6464
_journal_paper_doi 10.1039/C4CC02634A
_journal_volume 50
_journal_year 2014
_chemical_formula_moiety 'C53 H58 Cd2 N7 O19'
_chemical_formula_sum 'C53 H58 Cd2 N7 O19'
_chemical_formula_weight 1321.86
_chemical_name_common 1
_chemical_name_systematic
; 
 ? 
;
_space_group_IT_number 2
_symmetry_cell_setting triclinic
_symmetry_space_group_name_Hall '-P 1'
_symmetry_space_group_name_H-M 'P -1'
_atom_sites_solution_hydrogens geom
_atom_sites_solution_primary direct
_atom_sites_solution_secondary difmap
_audit_creation_method SHELXL-97
_cell_angle_alpha 75.549(2)
_cell_angle_beta 76.872(2)
_cell_angle_gamma 88.226(2)
_cell_formula_units_Z 1
_cell_length_a 10.2799(17)
_cell_length_b 12.1045(14)
_cell_length_c 12.4903(21)
_cell_measurement_reflns_used 944
_cell_measurement_temperature 100(2)
_cell_measurement_theta_max 26.10
_cell_measurement_theta_min 1.73
_cell_volume 1465.2(4)
_computing_cell_refinement 'SAINT (Bruker, 2009)'
_computing_data_collection 'APEX2 (Bruker, 2009)'
_computing_data_reduction SAINT
_computing_structure_refinement 'SHELXL-97 (Sheldrick, 1997)'
_computing_structure_solution 'SHELXS-97 (Sheldrick, 1990)'
_diffrn_ambient_temperature 100(2)
_diffrn_measured_fraction_theta_full 0.990
_diffrn_measured_fraction_theta_max 0.990
_diffrn_measurement_device_type 'Bruker Apex DUO CCD area-detector'
_diffrn_measurement_method \w
_diffrn_radiation_monochromator graphite
_diffrn_radiation_source 'Incoatec I\mS microsource'
_diffrn_radiation_type MoK\a
_diffrn_radiation_wavelength 0.71073
_diffrn_reflns_av_R_equivalents 0.0289
_diffrn_reflns_av_sigmaI/netI 0.0394
_diffrn_reflns_limit_h_max 12
_diffrn_reflns_limit_h_min -12
_diffrn_reflns_limit_k_max 14
_diffrn_reflns_limit_k_min -14
_diffrn_reflns_limit_l_max 15
_diffrn_reflns_limit_l_min -14
_diffrn_reflns_number 12840
_diffrn_reflns_theta_full 26.10
_diffrn_reflns_theta_max 26.10
_diffrn_reflns_theta_min 1.73
_exptl_absorpt_coefficient_mu 0.803
_exptl_absorpt_correction_T_max 0.9141
_exptl_absorpt_correction_T_min 0.6423
_exptl_absorpt_correction_type multi-scan
_exptl_absorpt_process_details SADABS
_exptl_crystal_colour colorless
_exptl_crystal_density_diffrn 1.498
_exptl_crystal_density_method 'not measured'
_exptl_crystal_description needle
_exptl_crystal_F_000 673
_exptl_crystal_size_max 0.605
_exptl_crystal_size_mid 0.198
_exptl_crystal_size_min 0.114
_refine_diff_density_max 0.651
_refine_diff_density_min -0.507
_refine_diff_density_rms 0.077
_refine_ls_extinction_method none
_refine_ls_goodness_of_fit_ref 1.040
_refine_ls_hydrogen_treatment constr
_refine_ls_matrix_type full
_refine_ls_number_parameters 440
_refine_ls_number_reflns 5762
_refine_ls_number_restraints 4
_refine_ls_restrained_S_all 1.042
_refine_ls_R_factor_all 0.0291
_refine_ls_R_factor_gt 0.0269
_refine_ls_shift/su_max 0.003
_refine_ls_shift/su_mean 0.000
_refine_ls_structure_factor_coef Fsqd
_refine_ls_weighting_details 'calc w=1/[\s^2^(Fo^2^)+(0.0396P)^2^+0.3796P] where P=(Fo^2^+2Fc^2^)/3'
_refine_ls_weighting_scheme calc
_refine_ls_wR_factor_gt 0.0692
_refine_ls_wR_factor_ref 0.0707
_reflns_number_gt 5393
_reflns_number_total 5762
_reflns_threshold_expression >2sigma(I)
_cod_data_source_file c4cc02634a3.cif
_cod_data_source_block 100
_cod_original_sg_symbol_H-M P-1
_cod_database_code 7113963

loop_
_symmetry_equiv_pos_as_xyz
'x, y, z'
'-x, -y, -z'

loop_
_atom_site_label
_atom_site_type_symbol
_atom_site_fract_x
_atom_site_fract_y
_atom_site_fract_z
_atom_site_U_iso_or_equiv
_atom_site_adp_type
_atom_site_occupancy
_atom_site_symmetry_multiplicity
_atom_site_calc_flag
_atom_site_refinement_flags
_atom_site_disorder_assembly
_atom_site_disorder_group
Cd1 Cd 0.604005(13) 0.982690(11) 0.627945(11) 0.01116(6) Uani 1 1 d . . .
O1 O 0.43352(14) 1.10308(12) 0.65103(13) 0.0163(3) Uani 1 1 d . . .
O2 O 0.35727(15) 0.98085(12) 0.57171(12) 0.0147(3) Uani 1 1 d . . .
O3 O -0.15202(15) 0.96260(12) 0.64355(13) 0.0178(3) Uani 1 1 d . . .
O4 O -0.24499(14) 1.12978(12) 0.60035(13) 0.0159(3) Uani 1 1 d . . .
O5 O -0.02739(16) 1.45970(14) 0.67970(17) 0.0314(4) Uani 1 1 d . . .
O6 O 0.19334(15) 1.47764(12) 0.60408(14) 0.0209(3) Uani 1 1 d . . .
H6A H 0.1805 1.5462 0.6054 0.025 Uiso 1 1 calc R . .
O7 O 1.1155(4) -0.0810(3) 0.8630(3) 0.0399(9) Uani 0.50 1 d P . .
N1 N 0.60026(17) 0.79138(14) 0.63327(14) 0.0139(4) Uani 1 1 d . . .
N2 N 0.44517(19) 0.07916(15) 1.16998(16) 0.0183(4) Uani 1 1 d . . .
N3 N 1.0000 0.0000 1.0000 0.0353(8) Uani 1 2 d S . .
C1 C 0.3437(2) 1.06693(16) 0.61369(17) 0.0128(4) Uani 1 1 d . . .
C2 C 0.2145(2) 1.12900(17) 0.62020(17) 0.0127(4) Uani 1 1 d . . .
C3 C 0.1000(2) 1.07375(17) 0.61556(17) 0.0138(4) Uani 1 1 d . . .
H3 H 0.1043 0.9977 0.6075 0.017 Uiso 1 1 calc R . .
C4 C -0.0208(2) 1.12965(17) 0.62274(18) 0.0146(4) Uani 1 1 d . . .
C5 C -0.1467(2) 1.06954(17) 0.62197(18) 0.0145(4) Uani 1 1 d . . .
C6 C -0.0259(2) 1.24173(17) 0.63249(18) 0.0160(4) Uani 1 1 d . . .
H6 H -0.1082 1.2802 0.6373 0.019 Uiso 1 1 calc R . .
C7 C 0.0896(2) 1.29802(17) 0.63517(18) 0.0153(4) Uani 1 1 d . . .
C8 C 0.0784(2) 1.41954(18) 0.6425(2) 0.0190(5) Uani 1 1 d . . .
C9 C 0.2094(2) 1.24135(17) 0.63027(17) 0.0142(4) Uani 1 1 d . . .
H9 H 0.2876 1.2789 0.6338 0.017 Uiso 1 1 calc R . .
C10 C 0.4936(2) 0.73762(18) 0.62250(18) 0.0171(4) Uani 1 1 d . . .
H10 H 0.4171 0.7807 0.6105 0.021 Uiso 1 1 calc R . .
C11 C 0.4902(2) 0.62212(17) 0.62816(19) 0.0181(5) Uani 1 1 d . . .
H11 H 0.4126 0.5877 0.6197 0.022 Uiso 1 1 calc R . .
C12 C 0.5997(2) 0.55655(17) 0.64617(18) 0.0157(4) Uani 1 1 d . . .
C13 C 0.7114(2) 0.61215(18) 0.65658(18) 0.0175(4) Uani 1 1 d . . .
H13 H 0.7890 0.5707 0.6686 0.021 Uiso 1 1 calc R . .
C14 C 0.7082(2) 0.72783(17) 0.64926(18) 0.0165(4) Uani 1 1 d . . .
H14 H 0.7853 0.7646 0.6557 0.020 Uiso 1 1 calc R . .
C15 C 0.5963(2) 0.42900(17) 0.66210(18) 0.0184(5) Uani 1 1 d . . .
H15A H 0.6842 0.4044 0.6251 0.022 Uiso 1 1 calc R . .
H15B H 0.5280 0.4077 0.6257 0.022 Uiso 1 1 calc R . .
C16 C 0.5634(3) 0.36857(17) 0.78826(19) 0.0214(5) Uani 1 1 d . . .
H16A H 0.4766 0.3952 0.8248 0.026 Uiso 1 1 calc R . .
H16B H 0.6325 0.3900 0.8238 0.026 Uiso 1 1 calc R . .
C17 C 0.5561(2) 0.23838(17) 0.81038(18) 0.0206(5) Uani 1 1 d . . .
H17A H 0.4894 0.2167 0.7728 0.025 Uiso 1 1 calc R . .
H17B H 0.6440 0.2110 0.7769 0.025 Uiso 1 1 calc R . .
C18 C 0.5183(2) 0.18169(17) 0.93530(18) 0.0190(5) Uani 1 1 d . . .
C19 C 0.3904(3) 0.19043(19) 0.9988(2) 0.0248(5) Uani 1 1 d . . .
H19 H 0.3250 0.2318 0.9633 0.030 Uiso 1 1 calc R . .
C20 C 0.3585(2) 0.13862(19) 1.1140(2) 0.0247(5) Uani 1 1 d . . .
H20 H 0.2702 0.1457 1.1555 0.030 Uiso 1 1 calc R . .
C21 C 0.5685(2) 0.07091(19) 1.10849(19) 0.0205(5) Uani 1 1 d . . .
H21 H 0.6319 0.0288 1.1460 0.025 Uiso 1 1 calc R . .
C22 C 0.6084(2) 0.12035(18) 0.99343(19) 0.0209(5) Uani 1 1 d . . .
H22 H 0.6975 0.1124 0.9541 0.025 Uiso 1 1 calc R . .
C23 C 1.0840(8) 0.0028(6) 0.9040(5) 0.0541(18) Uani 0.50 1 d P . .
C24 C 0.9741(7) 0.0902(5) 1.0565(6) 0.0499(17) Uani 0.50 1 d P . .
C25 C 0.9273(7) -0.1120(5) 1.0719(5) 0.0439(15) Uani 0.50 1 d P . .
O8A O 0.1144(4) 0.3406(3) 1.0622(3) 0.0363(12) Uani 0.495(5) 1 d P A 1
N4A N 0.1629(8) 0.5263(7) 0.9865(7) 0.0342(17) Uani 0.495(5) 1 d P A 1
C26A C 0.1302(8) 0.4364(5) 1.0717(5) 0.0310(13) Uani 0.495(5) 1 d P A 1
H26A H 0.1178 0.4468 1.1462 0.037 Uiso 0.495(5) 1 calc PR A 1
C27A C 0.1784(10) 0.5192(8) 0.8708(8) 0.054(2) Uani 0.495(5) 1 d P A 1
H27A H 0.1464 0.4440 0.8701 0.080 Uiso 0.495(5) 1 calc PR A 1
H27B H 0.2730 0.5302 0.8318 0.080 Uiso 0.495(5) 1 calc PR A 1
H27C H 0.1264 0.5786 0.8318 0.080 Uiso 0.495(5) 1 calc PR A 1
C28A C 0.1724(9) 0.6404(5) 1.0049(8) 0.059(2) Uani 0.495(5) 1 d P A 1
H28A H 0.1495 0.6356 1.0865 0.088 Uiso 0.495(5) 1 calc PR A 1
H28B H 0.1102 0.6906 0.9680 0.088 Uiso 0.495(5) 1 calc PR A 1
H28C H 0.2638 0.6714 0.9724 0.088 Uiso 0.495(5) 1 calc PR A 1
O8B O 0.1568(6) 0.3656(4) 0.8882(4) 0.0594(16) Uani 0.505(5) 1 d P A 2
N4B N 0.2087(8) 0.5164(7) 0.9500(6) 0.0276(14) Uani 0.505(5) 1 d P A 2
C26B C 0.1809(8) 0.4675(6) 0.8727(6) 0.044(2) Uani 0.505(5) 1 d P A 2
H26B H 0.1797 0.5156 0.8001 0.053 Uiso 0.505(5) 1 calc PR A 2
H1W1 H 0.1277 1.7222 0.6465 0.042(9) Uiso 1 1 d RD . .
H2W1 H 0.2069 1.7410 0.5338 0.049(10) Uiso 1 1 d RD . .
H1W2 H -0.0429 0.8470 0.7062 0.031(7) Uiso 1 1 d RD . .
H2W2 H -0.0329 0.7519 0.7907 0.028 Uiso 1 1 d RD . .
C27B C 0.2113(9) 0.4492(5) 1.0629(5) 0.0376(15) Uani 0.505(5) 1 d P A 2
H27D H 0.1643 0.3759 1.0773 0.056 Uiso 0.505(5) 1 calc PR A 2
H27E H 0.1673 0.4904 1.1189 0.056 Uiso 0.505(5) 1 calc PR A 2
H27F H 0.3042 0.4357 1.0688 0.056 Uiso 0.505(5) 1 calc PR A 2
C28B C 0.2394(8) 0.6363(5) 0.9249(6) 0.0511(18) Uani 0.505(5) 1 d P A 2
H28D H 0.2264 0.6734 0.8490 0.077 Uiso 0.505(5) 1 calc PR A 2
H28E H 0.3326 0.6475 0.9274 0.077 Uiso 0.505(5) 1 calc PR A 2
H28F H 0.1803 0.6698 0.9811 0.077 Uiso 0.505(5) 1 calc PR A 2
O1W O 0.18443(16) 1.69190(12) 0.59699(14) 0.0227(4) Uani 1 1 d D . .
O2W O 0.00727(17) 0.79195(14) 0.73805(16) 0.0319(4) Uani 1 1 d D . .

loop_
_atom_site_aniso_label
_atom_site_aniso_U_11
_atom_site_aniso_U_22
_atom_site_aniso_U_33
_atom_site_aniso_U_23
_atom_site_aniso_U_13
_atom_site_aniso_U_12
Cd1 0.00911(9) 0.00989(9) 0.01437(10) -0.00205(6) -0.00367(6) 0.00136(6)
O1 0.0113(7) 0.0187(7) 0.0213(8) -0.0063(6) -0.0072(6) 0.0039(6)
O2 0.0142(7) 0.0115(7) 0.0169(8) -0.0021(6) -0.0021(6) 0.0028(6)
O3 0.0137(8) 0.0137(7) 0.0269(9) -0.0045(6) -0.0070(7) -0.0001(6)
O4 0.0087(7) 0.0155(7) 0.0237(8) -0.0036(6) -0.0060(6) 0.0022(6)
O5 0.0147(8) 0.0217(8) 0.0608(13) -0.0179(8) -0.0072(8) 0.0060(7)
O6 0.0155(8) 0.0117(7) 0.0360(10) -0.0071(7) -0.0057(7) 0.0017(6)
O7 0.046(3) 0.042(2) 0.030(2) -0.0086(17) -0.0070(19) 0.0090(19)
N1 0.0135(9) 0.0130(8) 0.0144(9) -0.0016(7) -0.0032(7) 0.0010(7)
N2 0.0228(10) 0.0139(8) 0.0173(10) -0.0027(7) -0.0047(8) 0.0013(7)
N3 0.048(2) 0.0290(16) 0.0294(18) -0.0076(13) -0.0090(16) -0.0019(14)
C1 0.0119(10) 0.0133(9) 0.0096(10) 0.0024(8) -0.0012(8) 0.0014(8)
C2 0.0103(10) 0.0147(9) 0.0115(10) -0.0017(8) -0.0013(8) 0.0018(8)
C3 0.0149(10) 0.0119(9) 0.0137(10) -0.0010(8) -0.0041(8) 0.0003(8)
C4 0.0132(10) 0.0148(10) 0.0154(10) -0.0019(8) -0.0045(8) -0.0008(8)
C5 0.0125(10) 0.0167(10) 0.0140(10) -0.0041(8) -0.0022(8) -0.0006(8)
C6 0.0115(10) 0.0155(10) 0.0207(11) -0.0034(8) -0.0044(9) 0.0035(8)
C7 0.0132(10) 0.0136(10) 0.0192(11) -0.0027(8) -0.0057(9) 0.0021(8)
C8 0.0155(11) 0.0161(10) 0.0272(12) -0.0052(9) -0.0088(10) 0.0036(8)
C9 0.0093(10) 0.0162(10) 0.0161(11) -0.0020(8) -0.0030(8) 0.0001(8)
C10 0.0136(11) 0.0170(10) 0.0205(11) -0.0017(9) -0.0070(9) 0.0038(8)
C11 0.0173(11) 0.0150(10) 0.0220(12) -0.0022(9) -0.0069(9) -0.0021(8)
C12 0.0214(11) 0.0128(10) 0.0122(10) -0.0013(8) -0.0043(9) 0.0016(8)
C13 0.0170(11) 0.0158(10) 0.0193(11) -0.0025(8) -0.0055(9) 0.0041(8)
C14 0.0141(11) 0.0151(10) 0.0204(11) -0.0025(8) -0.0064(9) 0.0010(8)
C15 0.0254(12) 0.0121(10) 0.0176(11) -0.0027(8) -0.0057(9) 0.0024(8)
C16 0.0346(14) 0.0124(10) 0.0166(11) -0.0026(8) -0.0058(10) 0.0013(9)
C17 0.0325(13) 0.0132(10) 0.0155(11) -0.0027(8) -0.0054(10) 0.0025(9)
C18 0.0294(13) 0.0094(9) 0.0182(11) -0.0040(8) -0.0051(10) 0.0000(9)
C19 0.0297(13) 0.0231(11) 0.0193(12) -0.0004(9) -0.0075(10) 0.0103(10)
C20 0.0242(13) 0.0250(12) 0.0209(12) -0.0016(10) -0.0028(10) 0.0091(10)
C21 0.0180(11) 0.0207(10) 0.0221(12) -0.0029(9) -0.0059(10) 0.0006(9)
C22 0.0205(12) 0.0200(11) 0.0198(12) -0.0032(9) -0.0012(9) -0.0012(9)
C23 0.067(5) 0.048(4) 0.032(3) -0.005(3) 0.014(3) -0.002(3)
C24 0.054(4) 0.036(3) 0.056(4) -0.018(3) 0.004(3) -0.007(3)
C25 0.058(4) 0.028(3) 0.037(3) 0.000(2) 0.001(3) -0.013(3)
O8A 0.045(3) 0.024(2) 0.031(2) 0.0000(15) 0.0009(18) 0.0077(16)
N4A 0.040(5) 0.032(3) 0.026(5) 0.000(3) -0.007(3) -0.002(3)
C26A 0.034(4) 0.033(3) 0.022(3) -0.002(2) -0.003(3) 0.009(3)
C27A 0.064(5) 0.044(5) 0.038(5) -0.005(4) 0.011(4) 0.008(4)
C28A 0.067(5) 0.037(4) 0.074(6) -0.004(4) -0.028(5) -0.009(3)
O8B 0.098(4) 0.039(3) 0.066(3) -0.026(2) -0.058(3) 0.025(2)
N4B 0.041(4) 0.030(3) 0.014(4) -0.006(3) -0.010(3) 0.006(3)
C26B 0.065(5) 0.043(5) 0.041(4) -0.024(4) -0.034(4) 0.025(4)
C27B 0.045(4) 0.039(3) 0.029(3) -0.006(3) -0.012(3) 0.001(3)
C28B 0.072(5) 0.036(3) 0.044(4) -0.008(3) -0.012(4) -0.007(3)
O1W 0.0255(9) 0.0138(7) 0.0277(9) -0.0018(7) -0.0077(7) 0.0026(6)
O2W 0.0248(10) 0.0207(8) 0.0425(11) 0.0052(8) -0.0069(8) 0.0044(7)

loop_
_atom_type_symbol
_atom_type_description
_atom_type_scat_dispersion_real
_atom_type_scat_dispersion_imag
_atom_type_scat_source
C C 0.0033 0.0016 'International Tables Vol C Tables 4.2.6.8 and 6.1.1.4'
H H 0.0000 0.0000 'International Tables Vol C Tables 4.2.6.8 and 6.1.1.4'
N N 0.0061 0.0033 'International Tables Vol C Tables 4.2.6.8 and 6.1.1.4'
O O 0.0106 0.0060 'International Tables Vol C Tables 4.2.6.8 and 6.1.1.4'
Cd Cd -0.8075 1.2024 'International Tables Vol C Tables 4.2.6.8 and 6.1.1.4'

loop_
_geom_angle_atom_site_label_1
_geom_angle_atom_site_label_2
_geom_angle_atom_site_label_3
_geom_angle
_geom_angle_site_symmetry_1
_geom_angle_site_symmetry_3
O1 Cd1 N1 129.92(6) . .
O1 Cd1 O4 90.11(5) . 1_655
N1 Cd1 O4 139.96(6) . 1_655
O1 Cd1 O2 96.84(5) . 2_676
N1 Cd1 O2 87.43(5) . 2_676
O4 Cd1 O2 87.37(5) 1_655 2_676
O1 Cd1 N2 86.10(6) . 2_667
N1 Cd1 N2 85.22(6) . 2_667
O4 Cd1 N2 99.80(6) 1_655 2_667
O2 Cd1 N2 172.27(5) 2_676 2_667
O1 Cd1 O3 140.00(5) . 1_655
N1 Cd1 O3 87.86(5) . 1_655
O4 Cd1 O3 53.63(5) 1_655 1_655
O2 Cd1 O3 97.55(5) 2_676 1_655
N2 Cd1 O3 84.57(6) 2_667 1_655
C1 O1 Cd1 105.35(12) . .
C1 O2 Cd1 116.89(12) . 2_676
C5 O3 Cd1 86.40(13) . 1_455
C5 O4 Cd1 97.80(12) . 1_455
C24 O7 C23 60.4(4) 2_757 .
C10 N1 C14 117.16(17) . .
C10 N1 Cd1 122.79(14) . .
C14 N1 Cd1 120.04(13) . .
C20 N2 C21 116.5(2) . .
C20 N2 Cd1 121.96(15) . 2_667
C21 N2 Cd1 120.81(15) . 2_667
C23 N3 C23 179.998(1) 2_757 .
C23 N3 C24 127.0(4) 2_757 2_757
C23 N3 C24 53.0(4) . 2_757
C23 N3 C24 53.0(4) 2_757 .
C23 N3 C24 127.0(4) . .
C24 N3 C24 180.000(2) 2_757 .
C23 N3 C25 120.5(4) 2_757 2_757
C23 N3 C25 59.5(4) . 2_757
C24 N3 C25 112.2(3) 2_757 2_757
C24 N3 C25 67.8(3) . 2_757
C23 N3 C25 59.5(4) 2_757 .
C23 N3 C25 120.5(4) . .
C24 N3 C25 67.8(3) 2_757 .
C24 N3 C25 112.2(3) . .
C25 N3 C25 179.999(1) 2_757 .
O1 C1 O2 123.15(19) . .
O1 C1 C2 117.88(17) . .
O2 C1 C2 118.97(18) . .
C3 C2 C9 120.26(19) . .
C3 C2 C1 119.48(17) . .
C9 C2 C1 120.25(18) . .
C2 C3 C4 120.17(18) . .
C6 C4 C3 119.62(18) . .
C6 C4 C5 119.59(19) . .
C3 C4 C5 120.78(18) . .
O3 C5 O4 122.08(19) . .
O3 C5 C4 119.74(19) . .
O4 C5 C4 118.18(18) . .
C4 C6 C7 120.3(2) . .
C9 C7 C6 120.03(19) . .
C9 C7 C8 122.24(18) . .
C6 C7 C8 117.74(19) . .
O5 C8 O6 124.21(19) . .
O5 C8 C7 122.42(19) . .
O6 C8 C7 113.36(18) . .
C7 C9 C2 119.63(18) . .
N1 C10 C11 122.8(2) . .
C10 C11 C12 120.1(2) . .
C11 C12 C13 117.30(19) . .
C11 C12 C15 121.81(19) . .
C13 C12 C15 120.8(2) . .
C14 C13 C12 119.5(2) . .
N1 C14 C13 123.08(19) . .
C12 C15 C16 110.36(17) . .
C15 C16 C17 113.00(17) . .
C18 C17 C16 111.66(17) . .
C22 C18 C19 116.7(2) . .
C22 C18 C17 122.5(2) . .
C19 C18 C17 120.8(2) . .
C20 C19 C18 119.8(2) . .
N2 C20 C19 123.6(2) . .
N2 C21 C22 123.5(2) . .
C21 C22 C18 120.0(2) . .
C24 C23 O7 57.2(5) 2_757 .
C24 C23 N3 68.8(4) 2_757 .
O7 C23 N3 125.4(6) . .
C24 C23 C25 136.6(7) 2_757 2_757
O7 C23 C25 166.1(6) . 2_757
N3 C23 C25 68.4(4) . 2_757
O7 C24 C23 62.4(5) 2_757 2_757
O7 C24 N3 120.1(5) 2_757 .
C23 C24 N3 58.2(4) 2_757 .
O7 C24 C25 167.1(7) 2_757 2_757
C23 C24 C25 117.1(6) 2_757 2_757
N3 C24 C25 59.2(3) . 2_757
C23 C25 N3 52.1(3) 2_757 .
C23 C25 C24 105.0(4) 2_757 2_757
N3 C25 C24 53.1(3) . 2_757
C26A N4A C27A 121.4(7) . .
C26A N4A C28A 121.4(7) . .
C27A N4A C28A 116.9(7) . .
O8A C26A N4A 124.6(6) . .
C26B N4B C28B 122.0(7) . .
C26B N4B C27B 120.8(7) . .
C28B N4B C27B 117.2(6) . .
O8B C26B N4B 125.1(7) . .

loop_
_geom_bond_atom_site_label_1
_geom_bond_atom_site_label_2
_geom_bond_distance
_geom_bond_site_symmetry_2
Cd1 O1 2.2583(15) .
Cd1 N1 2.3013(17) .
Cd1 O4 2.3066(14) 1_655
Cd1 O2 2.3628(15) 2_676
Cd1 N2 2.3848(19) 2_667
Cd1 O3 2.5589(16) 1_655
O1 C1 1.258(2) .
O2 C1 1.269(2) .
O2 Cd1 2.3627(15) 2_676
O3 C5 1.255(3) .
O3 Cd1 2.5589(16) 1_455
O4 C5 1.267(3) .
O4 Cd1 2.3066(14) 1_455
O5 C8 1.219(3) .
O6 C8 1.321(3) .
O7 C24 1.184(7) 2_757
O7 C23 1.248(7) .
N1 C10 1.341(3) .
N1 C14 1.354(3) .
N2 C20 1.339(3) .
N2 C21 1.340(3) .
N2 Cd1 2.3848(19) 2_667
N3 C23 1.303(6) 2_757
N3 C23 1.303(6) .
N3 C24 1.429(6) 2_757
N3 C24 1.429(6) .
N3 C25 1.535(5) 2_757
N3 C25 1.535(5) .
C1 C2 1.502(3) .
C2 C3 1.391(3) .
C2 C9 1.395(3) .
C3 C4 1.391(3) .
C4 C6 1.390(3) .
C4 C5 1.507(3) .
C6 C7 1.398(3) .
C7 C9 1.388(3) .
C7 C8 1.496(3) .
C10 C11 1.383(3) .
C11 C12 1.385(3) .
C12 C13 1.395(3) .
C12 C15 1.507(3) .
C13 C14 1.380(3) .
C15 C16 1.526(3) .
C16 C17 1.532(3) .
C17 C18 1.504(3) .
C18 C22 1.389(3) .
C18 C19 1.389(3) .
C19 C20 1.386(3) .
C21 C22 1.382(3) .
C23 C24 1.224(9) 2_757
C23 C25 1.423(8) 2_757
C24 O7 1.184(7) 2_757
C24 C23 1.224(9) 2_757
C24 C25 1.655(9) 2_757
C25 C23 1.423(8) 2_757
C25 C24 1.655(9) 2_757
O8A C26A 1.214(7) .
N4A C26A 1.308(10) .
N4A C27A 1.442(11) .
N4A C28A 1.466(10) .
O8B C26B 1.225(8) .
N4B C26B 1.337(9) .
N4B C28B 1.435(10) .
N4B C27B 1.447(10) .
